data_7001844
loop_
_publ_author_name
'Deng, Zhao-Peng'
'Zhu, Zhi-Biao'
'Gao, Shan'
'Huo, Li-Hua'
'Zhao, Hui'
'Ng, Seik Weng'

_publ_section_title
;
 A series of silver(i) pyridone-sulfonates with 1-D
 &#x201C;butterfly&#x201D; chain, 2-D lamellar network and 3-D pillared
 layered frameworks: syntheses, structures and characterizations
;
_journal_issue 33
_journal_name_full 'Dalton Transactions'
_journal_page_first 6552
_journal_page_last 6561
_journal_paper_doi 10.1039/b907389b
_journal_year 2009
_chemical_formula_moiety 'C5 H4 Ag N O4 S, H2 O'
_chemical_formula_sum 'C5 H6 Ag N O5 S'
_chemical_formula_weight 300.04
_chemical_name_systematic
;
?
;
_space_group_IT_number 57
_symmetry_cell_setting orthorhombic
_symmetry_space_group_name_Hall '-P 2c 2b'
_symmetry_space_group_name_H-M 'P b c m'
_atom_sites_solution_hydrogens geom
_atom_sites_solution_primary direct
_atom_sites_solution_secondary difmap
_audit_creation_method SHELXL-97
_cell_angle_alpha 90.00
_cell_angle_beta 90.00
_cell_angle_gamma 90.00
_cell_formula_units_Z 8
_cell_length_a 15.2500(5)
_cell_length_b 17.8880(6)
_cell_length_c 6.4355(2)
_cell_measurement_reflns_used 11777
_cell_measurement_temperature 295(2)
_cell_measurement_theta_max 27.06
_cell_measurement_theta_min 3.17
_cell_volume 1755.55(10)
_computing_cell_refinement RAPID-AUTO
_computing_data_collection 'RAPID-AUTO (Rigaku Corporation, 1998)'
_computing_data_reduction 'CrystalStructure (Rigaku/MSC and Rigaku Corporation, 2002)'
_computing_molecular_graphics 'ORTEP-II (Johnson, 1976)'
_computing_publication_material SHELXL-97
_computing_structure_refinement 'SHELXL-97 (Sheldrick, 1997)'
_computing_structure_solution 'SHELXS-97 (Sheldrick, 1997)'
_diffrn_ambient_temperature 295(2)
_diffrn_detector_area_resol_mean 10.000
_diffrn_measured_fraction_theta_full 0.997
_diffrn_measured_fraction_theta_max 0.997
_diffrn_measurement_device_type 'Rigaku RAXIS-RAPID'
_diffrn_measurement_method '\w scan'
_diffrn_radiation_monochromator graphite
_diffrn_radiation_source 'fine-focus sealed tube'
_diffrn_radiation_type MoK\a
_diffrn_radiation_wavelength 0.71073
_diffrn_reflns_av_R_equivalents 0.0504
_diffrn_reflns_av_sigmaI/netI 0.0482
_diffrn_reflns_limit_h_max 19
_diffrn_reflns_limit_h_min -19
_diffrn_reflns_limit_k_max 23
_diffrn_reflns_limit_k_min -23
_diffrn_reflns_limit_l_max 7
_diffrn_reflns_limit_l_min -8
_diffrn_reflns_number 16457
_diffrn_reflns_theta_full 27.44
_diffrn_reflns_theta_max 27.44
_diffrn_reflns_theta_min 3.51
_diffrn_standards_decay_% 0
_diffrn_standards_interval_count 0
_diffrn_standards_interval_time 0
_diffrn_standards_number 0
_exptl_absorpt_coefficient_mu 2.522
_exptl_absorpt_correction_T_max 0.654
_exptl_absorpt_correction_T_min 0.537
_exptl_absorpt_correction_type multi-scan
_exptl_absorpt_process_details 'ABSCOR (Higashi, 1995)'
_exptl_crystal_colour colorless
_exptl_crystal_density_diffrn 2.270
_exptl_crystal_density_method 'not measured'
_exptl_crystal_description prism
_exptl_crystal_F_000 1168
_exptl_crystal_size_max 0.26
_exptl_crystal_size_mid 0.21
_exptl_crystal_size_min 0.17
_refine_diff_density_max 1.696
_refine_diff_density_min -1.128
_refine_diff_density_rms 0.223
_refine_ls_extinction_method none
_refine_ls_goodness_of_fit_ref 1.070
_refine_ls_hydrogen_treatment constr
_refine_ls_matrix_type full
_refine_ls_number_parameters 162
_refine_ls_number_reflns 2193
_refine_ls_number_restraints 24
_refine_ls_restrained_S_all 1.077
_refine_ls_R_factor_all 0.0791
_refine_ls_R_factor_gt 0.0699
_refine_ls_shift/su_max 0.000
_refine_ls_shift/su_mean 0.000
_refine_ls_structure_factor_coef Fsqd
_refine_ls_weighting_details 'calc w=1/[\s^2^(Fo^2^)+(0.1567P)^2^+4.9235P] where P=(Fo^2^+2Fc^2^)/3'
_refine_ls_weighting_scheme calc
_refine_ls_wR_factor_gt 0.2185
_refine_ls_wR_factor_ref 0.2320
_reflns_number_gt 1766
_reflns_number_total 2193
_reflns_threshold_expression I>2\s(I)
_cod_data_source_file b907389b.txt
_cod_data_source_block complex2
_cod_depositor_comments
;
The following automatic conversions were performed:
'_symmetry_cell_setting' value 'Orthorhombic' changed to 'orthorhombic'
according to '/home/saulius/struct/CIF-dictionaries/cif_core.dic'
dictionary named 'cif_core.dic' version 2.4.1 from 2010-06-29.

Automatic conversion script
Id: cif_fix_enum 1527 2010-12-29 10:47:43Z saulius 
;
_cod_original_sg_symbol_H-M 'P bcm'
_cod_database_code 7001844

loop_
_symmetry_equiv_pos_as_xyz
'x, y, z'
'-x, -y, z+1/2'
'x, -y+1/2, -z'
'-x, y+1/2, -z+1/2'
'-x, -y, -z'
'x, y, -z-1/2'
'-x, y-1/2, z'
'x, -y-1/2, z-1/2'

loop_
_atom_site_label
_atom_site_type_symbol
_atom_site_fract_x
_atom_site_fract_y
_atom_site_fract_z
_atom_site_U_iso_or_equiv
_atom_site_adp_type
_atom_site_occupancy
_atom_site_symmetry_multiplicity
_atom_site_calc_flag
_atom_site_refinement_flags
_atom_site_disorder_assembly
_atom_site_disorder_group
Ag1 Ag 0.17896(5) 0.2500 0.5000 0.0527(3) Uani 1 2 d S . .
Ag2 Ag 0.38017(6) 0.29364(5) 0.7500 0.0912(5) Uani 1 2 d S . .
S1 S 0.04549(14) 0.12228(12) 0.2500 0.0490(6) Uani 1 2 d S . .
S2 S 0.47013(16) 0.12404(14) 0.7500 0.0688(9) Uani 1 2 d S . .
O1 O 0.0560(3) 0.1664(3) 0.4363(11) 0.0666(14) Uani 1 1 d . . .
O2 O -0.0343(4) 0.0781(4) 0.2500 0.066(2) Uani 1 2 d S . .
O3 O 0.2428(4) 0.1525(3) 0.2500 0.0500(15) Uani 1 2 d S . .
O4 O 0.4665(5) 0.1693(6) 0.568(2) 0.069(5) Uani 1 1 d . . .
O5 O 0.5395(5) 0.0712(5) 0.7500 0.087(3) Uani 1 2 d S . .
O6 O 0.2788(5) 0.1844(4) 0.7500 0.0594(19) Uani 1 2 d S . .
O1W O 0.0689(4) -0.2500 0.0000 0.022(2) Uani 0.65(2) 2 d SPU . .
O1W' O 0.0778(10) -0.1987(8) 0.2500 0.039(5) Uani 0.35(2) 2 d SPU . .
O2W O 0.4161(6) -0.2500 1.0000 0.058(4) Uani 0.65(3) 2 d SPU . .
O2W' O 0.387(2) -0.1881(18) 0.7500 0.085(10) Uani 0.35(3) 2 d SPU . .
N1 N 0.1774(5) -0.0675(4) 0.2500 0.053(2) Uani 1 2 d S . .
H1N H 0.1638 -0.1142 0.2500 0.063 Uiso 1 2 calc SR . .
N2 N 0.3027(6) -0.0444(5) 0.7500 0.0523(19) Uani 1 2 d S . .
H2N H 0.3071 -0.0923 0.7500 0.063 Uiso 1 2 calc SR . .
C1 C 0.1326(5) 0.0583(5) 0.2500 0.0387(17) Uani 1 2 d S . .
C2 C 0.1128(6) -0.0161(5) 0.2500 0.046(2) Uani 1 2 d S . .
H2 H 0.0545 -0.0313 0.2500 0.056 Uiso 1 2 calc SR . .
C3 C 0.2629(7) -0.0477(5) 0.2500 0.049(2) Uani 1 2 d S . .
H3 H 0.3060 -0.0845 0.2500 0.059 Uiso 1 2 calc SR . .
C4 C 0.2867(5) 0.0267(5) 0.2500 0.0423(18) Uani 1 2 d S . .
H4 H 0.3458 0.0397 0.2500 0.051 Uiso 1 2 calc SR . .
C5 C 0.2221(6) 0.0834(5) 0.2500 0.0418(17) Uani 1 2 d S . .
C6 C 0.3717(6) 0.0758(5) 0.7500 0.048(2) Uani 1 2 d S . .
C7 C 0.3771(7) -0.0018(6) 0.7500 0.054(2) Uani 1 2 d S . .
H7 H 0.4318 -0.0249 0.7500 0.065 Uiso 1 2 calc SR . .
C8 C 0.2227(6) -0.0125(6) 0.7500 0.051(2) Uani 1 2 d S . .
H8 H 0.1730 -0.0427 0.7500 0.062 Uiso 1 2 calc SR . .
C9 C 0.2133(7) 0.0635(7) 0.7500 0.053(2) Uani 1 2 d S . .
H9 H 0.1573 0.0841 0.7500 0.064 Uiso 1 2 calc SR . .
C10 C 0.2881(6) 0.1122(5) 0.7500 0.0444(18) Uani 1 2 d S . .

loop_
_atom_site_aniso_label
_atom_site_aniso_U_11
_atom_site_aniso_U_22
_atom_site_aniso_U_33
_atom_site_aniso_U_23
_atom_site_aniso_U_13
_atom_site_aniso_U_12
Ag1 0.0421(5) 0.0471(5) 0.0688(6) -0.0100(3) 0.000 0.000
Ag2 0.0387(5) 0.0549(6) 0.1801(14) 0.000 0.000 0.0066(3)
S1 0.0285(10) 0.0353(10) 0.0833(16) 0.000 0.000 0.0012(8)
S2 0.0329(12) 0.0378(12) 0.136(3) 0.000 0.000 0.0015(9)
O1 0.043(2) 0.056(3) 0.101(4) -0.024(3) 0.006(3) 0.004(2)
O2 0.027(3) 0.053(4) 0.119(6) 0.000 0.000 -0.011(3)
O3 0.029(3) 0.039(3) 0.082(4) 0.000 0.000 -0.001(2)
O4 0.044(3) 0.054(4) 0.103(4) -0.022(3) 0.005(4) 0.001(3)
O5 0.030(3) 0.056(4) 0.176(10) 0.000 0.000 0.004(3)
O6 0.044(4) 0.031(3) 0.104(6) 0.000 0.000 0.013(3)
O1W 0.003(3) 0.022(3) 0.040(4) -0.005(2) 0.000 0.000
O1W' 0.024(7) 0.023(6) 0.069(8) 0.000 0.000 -0.011(5)
O2W 0.028(5) 0.057(6) 0.090(7) -0.030(5) 0.000 0.000
O2W' 0.081(13) 0.072(12) 0.103(13) 0.000 0.000 -0.001(8)
N1 0.053(5) 0.030(3) 0.076(6) 0.000 0.000 0.000(3)
N2 0.055(5) 0.042(4) 0.060(5) 0.000 0.000 -0.003(4)
C1 0.030(4) 0.033(4) 0.052(5) 0.000 0.000 0.002(3)
C2 0.039(4) 0.039(4) 0.061(5) 0.000 0.000 0.000(4)
C3 0.051(5) 0.041(4) 0.055(5) 0.000 0.000 0.009(4)
C4 0.028(4) 0.053(5) 0.045(4) 0.000 0.000 0.004(4)
C5 0.038(4) 0.038(4) 0.049(4) 0.000 0.000 -0.002(3)
C6 0.038(4) 0.043(4) 0.062(5) 0.000 0.000 0.001(4)
C7 0.046(5) 0.045(5) 0.072(6) 0.000 0.000 0.002(4)
C8 0.043(5) 0.061(6) 0.050(5) 0.000 0.000 -0.017(4)
C9 0.038(5) 0.070(6) 0.052(5) 0.000 0.000 0.005(4)
C10 0.036(4) 0.043(4) 0.054(5) 0.000 0.000 0.001(4)

loop_
_atom_type_symbol
_atom_type_description
_atom_type_scat_dispersion_real
_atom_type_scat_dispersion_imag
_atom_type_scat_source
C C 0.0033 0.0016 'International Tables Vol C Tables 4.2.6.8 and 6.1.1.4'
H H 0.0000 0.0000 'International Tables Vol C Tables 4.2.6.8 and 6.1.1.4'
N N 0.0061 0.0033 'International Tables Vol C Tables 4.2.6.8 and 6.1.1.4'
O O 0.0106 0.0060 'International Tables Vol C Tables 4.2.6.8 and 6.1.1.4'
S S 0.1246 0.1234 'International Tables Vol C Tables 4.2.6.8 and 6.1.1.4'
Ag Ag -0.8971 1.1015 'International Tables Vol C Tables 4.2.6.8 and 6.1.1.4'

loop_
_geom_angle_atom_site_label_1
_geom_angle_atom_site_label_2
_geom_angle_atom_site_label_3
_geom_angle
_geom_angle_site_symmetry_1
_geom_angle_site_symmetry_3
_geom_angle_publ_flag
O1 Ag1 O1 79.2(2) . 3_556 ?
O1 Ag1 O6 106.8(2) . . ?
O1 Ag1 O6 130.37(19) 3_556 . ?
O1 Ag1 O6 130.37(19) . 3_556 ?
O1 Ag1 O6 106.8(2) 3_556 3_556 ?
O6 Ag1 O6 105.2(3) . 3_556 ?
O1 Ag1 O3 144.71(19) . 3_556 ?
O1 Ag1 O3 76.65(19) 3_556 3_556 ?
O6 Ag1 O3 71.63(18) . 3_556 ?
O6 Ag1 O3 81.58(13) 3_556 3_556 ?
O1 Ag1 O3 76.65(19) . . ?
O1 Ag1 O3 144.71(19) 3_556 . ?
O6 Ag1 O3 81.58(13) . . ?
O6 Ag1 O3 71.63(18) 3_556 . ?
O3 Ag1 O3 135.4(3) 3_556 . ?
O1 Ag1 Ag1 80.30(17) . 6_556 ?
O1 Ag1 Ag1 99.70(17) 3_556 6_556 ?
O6 Ag1 Ag1 129.92(9) . 6_556 ?
O6 Ag1 Ag1 50.08(9) 3_556 6_556 ?
O3 Ag1 Ag1 128.85(9) 3_556 6_556 ?
O3 Ag1 Ag1 51.15(9) . 6_556 ?
O1 Ag1 Ag1 99.70(17) . 6_557 ?
O1 Ag1 Ag1 80.30(17) 3_556 6_557 ?
O6 Ag1 Ag1 50.08(9) . 6_557 ?
O6 Ag1 Ag1 129.92(9) 3_556 6_557 ?
O3 Ag1 Ag1 51.15(9) 3_556 6_557 ?
O3 Ag1 Ag1 128.85(9) . 6_557 ?
Ag1 Ag1 Ag1 180.0 6_556 6_557 ?
O3 Ag2 O6 76.4(2) 3_556 . ?
O3 Ag2 O4 111.36(18) 3_556 8_566 ?
O6 Ag2 O4 122.0(3) . 8_566 ?
O3 Ag2 O4 111.36(18) 3_556 3_556 ?
O6 Ag2 O4 122.0(3) . 3_556 ?
O4 Ag2 O4 108.5(6) 8_566 3_556 ?
O4 Ag2 O4 48.8(3) 6_557 . ?
O4 Ag2 O6 70.9(2) 6_557 . ?
O4 Ag2 O3 138.5(2) 6_557 3_556 ?
O4 Ag2 O4 107.4(3) 6_557 3_556 ?
O4 Ag2 O4 68.2(3) 6_557 8_566 ?
O3 Ag2 O4 138.5(2) 3_556 . ?
O6 Ag2 O4 70.9(2) . . ?
O4 Ag2 O4 68.2(3) 3_556 . ?
O4 Ag2 O4 107.4(3) 8_566 . ?
O1 S1 O1 112.2(5) . 6_556 ?
O1 S1 O2 113.0(3) . . ?
O1 S1 O2 113.0(3) 6_556 . ?
O1 S1 C1 105.8(3) . . ?
O1 S1 C1 105.8(3) 6_556 . ?
O2 S1 C1 106.3(4) . . ?
O5 S2 O4 114.1(5) . 6_557 ?
O5 S2 O4 114.1(5) . . ?
O4 S2 O4 110.4(11) 6_557 . ?
O5 S2 C6 108.3(5) . . ?
O4 S2 C6 104.5(4) 6_557 . ?
O4 S2 C6 104.5(4) . . ?
S1 O1 Ag1 124.2(4) . . ?
C5 O3 Ag2 129.0(6) . 3_556 ?
C5 O3 Ag1 124.4(4) . . ?
Ag2 O3 Ag1 93.50(19) 3_556 . ?
C5 O3 Ag1 124.4(4) . 6_556 ?
Ag2 O3 Ag1 93.50(19) 3_556 6_556 ?
Ag1 O3 Ag1 77.70(17) . 6_556 ?
S2 O4 Ag2 146.8(5) . 3_556 ?
C10 O6 Ag2 135.4(6) . . ?
C10 O6 Ag1 122.1(4) . 6_557 ?
Ag2 O6 Ag1 90.56(19) . 6_557 ?
C10 O6 Ag1 122.1(4) . . ?
Ag2 O6 Ag1 90.56(19) . . ?
Ag1 O6 Ag1 79.85(19) 6_557 . ?
C2 N1 C3 121.8(8) . . ?
C2 N1 H1N 119.1 . . ?
C3 N1 H1N 119.1 . . ?
C8 N2 C7 121.1(9) . . ?
C8 N2 H2N 119.5 . . ?
C7 N2 H2N 119.5 . . ?
C2 C1 C5 120.9(8) . . ?
C2 C1 S1 118.0(7) . . ?
C5 C1 S1 121.1(6) . . ?
N1 C2 C1 120.3(8) . . ?
N1 C2 H2 119.8 . . ?
C1 C2 H2 119.8 . . ?
N1 C3 C4 120.4(8) . . ?
N1 C3 H3 119.8 . . ?
C4 C3 H3 119.8 . . ?
C3 C4 C5 120.6(8) . . ?
C3 C4 H4 119.7 . . ?
C5 C4 H4 119.7 . . ?
O3 C5 C4 121.5(8) . . ?
O3 C5 C1 122.5(8) . . ?
C4 C5 C1 116.0(7) . . ?
C7 C6 C10 120.5(9) . . ?
C7 C6 S2 116.5(7) . . ?
C10 C6 S2 123.0(7) . . ?
N2 C7 C6 120.5(9) . . ?
N2 C7 H7 119.8 . . ?
C6 C7 H7 119.8 . . ?
N2 C8 C9 121.0(9) . . ?
N2 C8 H8 119.5 . . ?
C9 C8 H8 119.5 . . ?
C8 C9 C10 121.4(9) . . ?
C8 C9 H9 119.3 . . ?
C10 C9 H9 119.3 . . ?
O6 C10 C6 123.3(9) . . ?
O6 C10 C9 121.2(9) . . ?
C6 C10 C9 115.5(8) . . ?

loop_
_geom_bond_atom_site_label_1
_geom_bond_atom_site_label_2
_geom_bond_distance
_geom_bond_site_symmetry_2
_geom_bond_publ_flag
Ag1 O1 2.433(5) . ?
Ag1 O1 2.433(5) 3_556 ?
Ag1 O6 2.507(5) . ?
Ag1 O6 2.507(5) 3_556 ?
Ag1 O3 2.565(5) 3_556 ?
Ag1 O3 2.565(5) . ?
Ag1 Ag1 3.21780(10) 6_556 ?
Ag1 Ag1 3.21780(10) 6_557 ?
Ag2 O3 2.305(6) 3_556 ?
Ag2 O6 2.491(7) . ?
Ag2 O4 2.523(11) 8_566 ?
Ag2 O4 2.523(11) 3_556 ?
Ag2 O4 2.838(11) 6_557 ?
Ag2 O4 2.838(11) . ?
S1 O1 1.444(6) . ?
S1 O1 1.444(6) 6_556 ?
S1 O2 1.451(7) . ?
S1 C1 1.753(8) . ?
S2 O5 1.418(8) . ?
S2 O4 1.424(10) 6_557 ?
S2 O4 1.424(10) . ?
S2 C6 1.732(10) . ?
O3 C5 1.276(11) . ?
O3 Ag2 2.305(6) 3_556 ?
O3 Ag1 2.565(5) 6_556 ?
O4 Ag2 2.523(11) 3_556 ?
O6 C10 1.299(11) . ?
O6 Ag1 2.507(5) 6_557 ?
N1 C2 1.348(12) . ?
N1 C3 1.352(13) . ?
N1 H1N 0.8600 . ?
N2 C8 1.347(14) . ?
N2 C7 1.367(13) . ?
N2 H2N 0.8600 . ?
C1 C2 1.364(12) . ?
C1 C5 1.438(12) . ?
C2 H2 0.9300 . ?
C3 C4 1.380(14) . ?
C3 H3 0.9300 . ?
C4 C5 1.413(12) . ?
C4 H4 0.9300 . ?
C6 C7 1.390(14) . ?
C6 C10 1.433(13) . ?
C7 H7 0.9300 . ?
C8 C9 1.368(16) . ?
C8 H8 0.9300 . ?
C9 C10 1.435(14) . ?
C9 H9 0.9300 . ?

loop_
_geom_hbond_atom_site_label_D
_geom_hbond_atom_site_label_H
_geom_hbond_atom_site_label_A
_geom_hbond_distance_DH
_geom_hbond_distance_HA
_geom_hbond_distance_DA
_geom_hbond_angle_DHA
_geom_hbond_site_symmetry_A
N1 H1N O1W' 0.86 2.00 2.796(16) 153.0 .
N2 H2N O2W' 0.86 2.11 2.88(3) 148.9 .

loop_
_geom_torsion_atom_site_label_1
_geom_torsion_atom_site_label_2
_geom_torsion_atom_site_label_3
_geom_torsion_atom_site_label_4
_geom_torsion
_geom_torsion_site_symmetry_1
_geom_torsion_site_symmetry_2
_geom_torsion_site_symmetry_3
_geom_torsion_site_symmetry_4
_geom_torsion_publ_flag
O1 S1 O1 Ag1 -49.9(6) 6_556 . . . ?
O2 S1 O1 Ag1 -179.1(4) . . . . ?
C1 S1 O1 Ag1 65.1(5) . . . . ?
O1 Ag1 O1 S1 127.6(6) 3_556 . . . ?
O6 Ag1 O1 S1 -103.3(4) . . . . ?
O6 Ag1 O1 S1 24.7(5) 3_556 . . . ?
O3 Ag1 O1 S1 175.0(3) 3_556 . . . ?
O3 Ag1 O1 S1 -26.5(4) . . . . ?
Ag1 Ag1 O1 S1 25.6(4) 6_556 . . . ?
Ag1 Ag1 O1 S1 -154.4(4) 6_557 . . . ?
O1 Ag1 O3 C5 -35.3(5) . . . . ?
O1 Ag1 O3 C5 -83.3(6) 3_556 . . . ?
O6 Ag1 O3 C5 74.3(5) . . . . ?
O6 Ag1 O3 C5 -176.5(5) 3_556 . . . ?
O3 Ag1 O3 C5 127.2(5) 3_556 . . . ?
Ag1 Ag1 O3 C5 -123.5(6) 6_556 . . . ?
Ag1 Ag1 O3 C5 56.5(6) 6_557 . . . ?
O1 Ag1 O3 Ag2 -179.0(2) . . . 3_556 ?
O1 Ag1 O3 Ag2 133.0(3) 3_556 . . 3_556 ?
O6 Ag1 O3 Ag2 -69.39(19) . . . 3_556 ?
O6 Ag1 O3 Ag2 39.75(17) 3_556 . . 3_556 ?
O3 Ag1 O3 Ag2 -16.49(7) 3_556 . . 3_556 ?
Ag1 Ag1 O3 Ag2 92.82(16) 6_556 . . 3_556 ?
Ag1 Ag1 O3 Ag2 -87.18(16) 6_557 . . 3_556 ?
O1 Ag1 O3 Ag1 88.2(2) . . . 6_556 ?
O1 Ag1 O3 Ag1 40.2(4) 3_556 . . 6_556 ?
O6 Ag1 O3 Ag1 -162.2(2) . . . 6_556 ?
O6 Ag1 O3 Ag1 -53.07(16) 3_556 . . 6_556 ?
O3 Ag1 O3 Ag1 -109.31(13) 3_556 . . 6_556 ?
Ag1 Ag1 O3 Ag1 180.0 6_557 . . 6_556 ?
O5 S2 O4 Ag2 116.4(13) . . . 3_556 ?
O4 S2 O4 Ag2 -113.5(13) 6_557 . . 3_556 ?
C6 S2 O4 Ag2 -1.7(16) . . . 3_556 ?
O3 Ag2 O6 C10 180.0 3_556 . . . ?
O4 Ag2 O6 C10 -73.1(2) 8_566 . . . ?
O4 Ag2 O6 C10 73.1(2) 3_556 . . . ?
O3 Ag2 O6 Ag1 -39.93(9) 3_556 . . 6_557 ?
O4 Ag2 O6 Ag1 67.0(3) 8_566 . . 6_557 ?
O4 Ag2 O6 Ag1 -146.80(19) 3_556 . . 6_557 ?
O3 Ag2 O6 Ag1 39.93(9) 3_556 . . . ?
O4 Ag2 O6 Ag1 146.80(19) 8_566 . . . ?
O4 Ag2 O6 Ag1 -67.0(3) 3_556 . . . ?
O1 Ag1 O6 C10 33.0(6) . . . . ?
O1 Ag1 O6 C10 122.9(5) 3_556 . . . ?
O6 Ag1 O6 C10 -108.6(5) 3_556 . . . ?
O3 Ag1 O6 C10 175.9(6) 3_556 . . . ?
O3 Ag1 O6 C10 -40.3(5) . . . . ?
Ag1 Ag1 O6 C10 -58.4(6) 6_556 . . . ?
Ag1 Ag1 O6 C10 121.6(6) 6_557 . . . ?
O1 Ag1 O6 Ag2 -179.16(16) . . . . ?
O1 Ag1 O6 Ag2 -89.2(2) 3_556 . . . ?
O6 Ag1 O6 Ag2 39.33(9) 3_556 . . . ?
O3 Ag1 O6 Ag2 -36.20(13) 3_556 . . . ?
O3 Ag1 O6 Ag2 107.60(17) . . . . ?
Ag1 Ag1 O6 Ag2 89.53(16) 6_556 . . . ?
Ag1 Ag1 O6 Ag2 -90.47(16) 6_557 . . . ?
O1 Ag1 O6 Ag1 -88.7(2) . . . 6_557 ?
O1 Ag1 O6 Ag1 1.3(3) 3_556 . . 6_557 ?
O6 Ag1 O6 Ag1 129.8(2) 3_556 . . 6_557 ?
O3 Ag1 O6 Ag1 54.27(16) 3_556 . . 6_557 ?
O3 Ag1 O6 Ag1 -161.9(2) . . . 6_557 ?
Ag1 Ag1 O6 Ag1 180.0 6_556 . . 6_557 ?
O1 S1 C1 C2 120.4(3) . . . . ?
O1 S1 C1 C2 -120.4(3) 6_556 . . . ?
O2 S1 C1 C2 0.0 . . . . ?
O1 S1 C1 C5 -59.6(3) . . . . ?
O1 S1 C1 C5 59.6(3) 6_556 . . . ?
O2 S1 C1 C5 180.0 . . . . ?
C3 N1 C2 C1 0.0 . . . . ?
C5 C1 C2 N1 0.0 . . . . ?
S1 C1 C2 N1 180.0 . . . . ?
C2 N1 C3 C4 0.0 . . . . ?
N1 C3 C4 C5 0.0 . . . . ?
Ag2 O3 C5 C4 0.0 3_556 . . . ?
Ag1 O3 C5 C4 -130.5(3) . . . . ?
Ag1 O3 C5 C4 130.5(3) 6_556 . . . ?
Ag2 O3 C5 C1 180.0 3_556 . . . ?
Ag1 O3 C5 C1 49.5(3) . . . . ?
Ag1 O3 C5 C1 -49.5(3) 6_556 . . . ?
C3 C4 C5 O3 180.0 . . . . ?
C3 C4 C5 C1 0.0 . . . . ?
C2 C1 C5 O3 180.0 . . . . ?
S1 C1 C5 O3 0.0 . . . . ?
C2 C1 C5 C4 0.0 . . . . ?
S1 C1 C5 C4 180.0 . . . . ?
O5 S2 C6 C7 0.0 . . . . ?
O4 S2 C6 C7 -122.0(6) 6_557 . . . ?
O4 S2 C6 C7 122.0(6) . . . . ?
O5 S2 C6 C10 180.0 . . . . ?
O4 S2 C6 C10 58.0(6) 6_557 . . . ?
O4 S2 C6 C10 -58.0(6) . . . . ?
C8 N2 C7 C6 0.0 . . . . ?
C10 C6 C7 N2 0.0 . . . . ?
S2 C6 C7 N2 180.0 . . . . ?
C7 N2 C8 C9 0.0 . . . . ?
N2 C8 C9 C10 0.0 . . . . ?
Ag2 O6 C10 C6 0.0 . . . . ?
Ag1 O6 C10 C6 -130.8(4) 6_557 . . . ?
Ag1 O6 C10 C6 130.8(4) . . . . ?
Ag2 O6 C10 C9 180.0 . . . . ?
Ag1 O6 C10 C9 49.2(4) 6_557 . . . ?
Ag1 O6 C10 C9 -49.2(4) . . . . ?
C7 C6 C10 O6 180.0 . . . . ?
S2 C6 C10 O6 0.0 . . . . ?
C7 C6 C10 C9 0.0 . . . . ?
S2 C6 C10 C9 180.0 . . . . ?
C8 C9 C10 O6 180.0 . . . . ?
C8 C9 C10 C6 0.0 . . . . ?
